data_7218373
loop_
_publ_author_name
'Xu, Shijie'
'Liu, Jianquan'
'Hu, Donghua'
'Bi, Xihe'

_publ_section_title
;
 Metal-free hydroacyloxylation and hydration reactions of ynamides:
 synthesis of \a-acyloxyenamides and N-acylsulfonamides
;
_journal_issue 1
_journal_name_full 'Green Chem.'
_journal_page_first 184
_journal_paper_doi 10.1039/C4GC01328J
_journal_volume 17
_journal_year 2015
_chemical_formula_sum 'C30 H26 I N O5 S'
_chemical_formula_weight 639.50
_chemical_name_systematic
;
 ?
;
_space_group_crystal_system triclinic
_space_group_IT_number 2
_space_group_name_Hall '-P 1'
_space_group_name_H-M_alt 'P -1'
_symmetry_space_group_name_Hall '-P 1'
_symmetry_space_group_name_H-M 'P -1'
_audit_creation_method SHELXL-2013
_cell_angle_alpha 106.53(3)
_cell_angle_beta 105.21(3)
_cell_angle_gamma 91.30(3)
_cell_formula_units_Z 2
_cell_length_a 12.771(3)
_cell_length_b 14.579(3)
_cell_length_c 16.377(3)
_cell_measurement_temperature 293(2)
_cell_volume 2805.1(12)
_computing_structure_refinement 'SHELXL-2013 (Sheldrick, 2013)'
_diffrn_ambient_temperature 293(2)
_diffrn_measured_fraction_theta_full 0.989
_diffrn_measured_fraction_theta_max 0.977
_diffrn_radiation_type MoK\a
_diffrn_radiation_wavelength 0.71073
_diffrn_reflns_av_R_equivalents 0.0258
_diffrn_reflns_av_unetI/netI 0.0324
_diffrn_reflns_Laue_measured_fraction_full 0.989
_diffrn_reflns_Laue_measured_fraction_max 0.977
_diffrn_reflns_limit_h_max 16
_diffrn_reflns_limit_h_min -16
_diffrn_reflns_limit_k_max 18
_diffrn_reflns_limit_k_min -18
_diffrn_reflns_limit_l_max 21
_diffrn_reflns_limit_l_min -21
_diffrn_reflns_number 27551
_diffrn_reflns_point_group_measured_fraction_full 0.989
_diffrn_reflns_point_group_measured_fraction_max 0.977
_diffrn_reflns_theta_full 25.242
_diffrn_reflns_theta_max 27.454
_diffrn_reflns_theta_min 3.115
_exptl_absorpt_coefficient_mu 10.685
_exptl_crystal_density_diffrn 4.304
_exptl_crystal_F_000 3276
_refine_diff_density_max 42.926
_refine_diff_density_min -4.516
_refine_diff_density_rms 1.064
_refine_ls_extinction_method none
_refine_ls_goodness_of_fit_ref 5.814
_refine_ls_hydrogen_treatment undef
_refine_ls_matrix_type full
_refine_ls_number_parameters 343
_refine_ls_number_reflns 12545
_refine_ls_number_restraints 0
_refine_ls_restrained_S_all 5.814
_refine_ls_R_factor_all 0.5924
_refine_ls_R_factor_gt 0.5622
_refine_ls_shift/su_max 0.888
_refine_ls_shift/su_mean 0.162
_refine_ls_structure_factor_coef Fsqd
_refine_ls_weighting_details 'w=1/[\s^2^(Fo^2^)+(0.2000P)^2^] where P=(Fo^2^+2Fc^2^)/3'
_refine_ls_weighting_scheme calc
_refine_ls_wR_factor_gt 0.8534
_refine_ls_wR_factor_ref 0.8781
_reflns_Friedel_coverage 0.000
_reflns_number_gt 9164
_reflns_number_total 12545
_reflns_threshold_expression 'I > 2\s(I)'
_cod_data_source_file c4gc01328j2.cif
_cod_data_source_block shelx
_cod_depositor_comments
;
          Adding full bibliography for 7218373.cif.

2018-01-27
Z value and formula changed from absurd orginal values
                 miguel
;
_cod_original_formula_sum 'C2 H2 I2 N2 O2 S2'
_cod_original_formula_weight 403.98
_cod_original_formula_units_Z 18
_cod_original_cell_volume 2805.2(11)
_cod_database_code 7218373
_shelx_space_group_comment
;
The symmetry employed for this shelxl refinement is uniquely defined
by the following loop, which should always be used as a source of
symmetry information in preference to the above space-group names.
They are only intended as comments.
;
_shelxl_version_number 2013-4

loop_
_space_group_symop_operation_xyz
'x, y, z'
'-x, -y, -z'

loop_
_atom_site_label
_atom_site_type_symbol
_atom_site_fract_x
_atom_site_fract_y
_atom_site_fract_z
_atom_site_U_iso_or_equiv
_atom_site_adp_type
_atom_site_occupancy
_atom_site_site_symmetry_order
_atom_site_calc_flag
I1 I 0.6162(2) 0.59055(18) -0.33084(18) 0.0654(12) Uani 1 1 d
S1 S 0.5184(8) 0.8355(8) 0.1044(7) 0.063(2) Uani 1 1 d
O4 O 0.498(2) 0.802(2) -0.1078(18) 0.068(7) Uani 1 1 d
N1 N 0.463(2) 0.7520(18) 0.0082(16) 0.045(6) Uani 1 1 d
O5 O -0.0715(17) 0.712(3) -0.020(2) 0.075(9) Uani 1 1 d
C31 C 0.412(2) 0.600(3) -0.009(2) 0.049(8) Uani 1 1 d
C30 C 0.016(3) 0.745(4) -0.127(2) 0.066(11) Uani 1 1 d
C29 C 0.756(4) 0.871(3) -0.2602(18) 0.059(10) Uani 1 1 d
O2 O 0.527(3) 0.795(3) 0.1736(19) 0.078(9) Uani 1 1 d
C28 C 0.603(5) 0.782(4) -0.219(6) 0.12(3) Uani 1 1 d
O3 O 0.452(4) 0.685(2) -0.240(3) 0.102(14) Uani 1 1 d
C26 C 0.510(3) 0.660(3) -0.009(2) 0.065(11) Uani 1 1 d
C25 C 0.661(5) 0.864(3) 0.113(4) 0.094(18) Uani 1 1 d
C24 C 0.231(4) 0.774(3) -0.078(2) 0.064(11) Uani 1 1 d
O1 O 0.454(5) 0.915(4) 0.094(4) 0.134(19) Uani 1 1 d
C23 C 0.657(3) 0.746(4) -0.264(3) 0.068(12) Uani 1 1 d
C22 C 0.625(4) 0.903(8) -0.168(3) 0.13(4) Uani 1 1 d
C21 C 0.422(3) 0.785(4) -0.069(3) 0.070(11) Uani 1 1 d
C20 C 0.721(3) 0.899(8) -0.193(3) 0.14(4) Uani 1 1 d
C19 C 0.116(3) 0.753(3) -0.148(2) 0.056(9) Uani 1 1 d
C18 C 0.382(4) 0.560(3) 0.038(3) 0.073(13) Uani 1 1 d
C17 C 0.280(3) 0.498(2) 0.034(4) 0.084(17) Uani 1 1 d
C16 C 0.519(2) 0.747(4) -0.179(2) 0.069(12) Uani 1 1 d
C15 C 0.218(3) 0.739(2) -0.009(2) 0.051(8) Uani 1 1 d
C14 C -0.186(3) 0.721(4) -0.081(3) 0.077(12) Uani 1 1 d
C13 C 0.730(4) 0.797(7) -0.286(7) 0.19(4) Uani 1 1 d
C12 C 0.319(3) 0.792(2) -0.1003(18) 0.054(9) Uani 1 1 d
C11 C 0.345(4) 0.527(3) -0.115(3) 0.065(10) Uani 1 1 d
C10 C 0.262(4) 0.469(4) -0.128(3) 0.071(11) Uani 1 1 d
C9 C 0.013(3) 0.722(4) -0.057(3) 0.072(11) Uani 1 1 d
C8 C 0.228(3) 0.460(4) -0.051(4) 0.073(13) Uani 1 1 d
C7 C 0.117(3) 0.730(4) 0.014(3) 0.073(13) Uani 1 1 d
C6 C 0.666(3) 0.952(4) 0.082(5) 0.094(19) Uani 1 1 d
C5 C 0.739(6) 0.828(5) 0.142(4) 0.15(4) Uani 1 1 d
C4 C 0.975(5) 0.965(4) 0.112(6) 0.12(3) Uani 1 1 d
C3 C 0.853(4) 0.926(4) 0.119(5) 0.080(14) Uani 1 1 d
C2 C 0.838(11) 0.871(5) 0.132(6) 0.25(8) Uani 1 1 d
C1 C 0.787(2) 0.9679(18) 0.063(2) 0.039(6) Uani 1 1 d

loop_
_atom_site_aniso_label
_atom_site_aniso_U_11
_atom_site_aniso_U_22
_atom_site_aniso_U_33
_atom_site_aniso_U_23
_atom_site_aniso_U_13
_atom_site_aniso_U_12
I1 0.0640(17) 0.0534(15) 0.0729(18) 0.0020(11) 0.0281(12) 0.0032(10)
S1 0.062(5) 0.063(5) 0.066(5) 0.014(4) 0.028(4) 0.007(4)
O4 0.042(12) 0.10(2) 0.067(15) 0.039(15) 0.016(11) -0.010(12)
N1 0.050(13) 0.038(12) 0.042(11) 0.025(11) -0.007(10) -0.016(10)
O5 0.025(9) 0.14(3) 0.087(17) 0.059(19) 0.037(10) 0.028(13)
C31 0.030(12) 0.07(2) 0.08(2) 0.056(19) 0.018(12) 0.012(13)
C30 0.046(17) 0.12(3) 0.054(17) 0.06(2) 0.010(14) 0.006(19)
C29 0.10(3) 0.06(2) 0.024(12) 0.014(14) 0.030(14) -0.01(2)
O2 0.071(18) 0.12(3) 0.057(14) 0.033(17) 0.039(13) -0.004(18)
C28 0.11(3) 0.11(4) 0.22(7) 0.15(5) 0.04(4) 0.04(3)
O3 0.13(3) 0.045(14) 0.17(4) 0.03(2) 0.11(3) 0.003(17)
C26 0.058(18) 0.08(2) 0.050(15) -0.013(15) 0.037(14) -0.055(18)
C25 0.14(4) 0.06(2) 0.09(3) 0.01(2) 0.08(3) -0.05(3)
C24 0.11(3) 0.056(19) 0.030(13) 0.017(14) 0.022(16) 0.04(2)
O1 0.18(5) 0.12(3) 0.17(4) 0.06(3) 0.13(4) 0.11(4)
C23 0.06(2) 0.11(3) 0.07(2) 0.08(2) 0.015(16) -0.01(2)
C22 0.05(2) 0.30(11) 0.05(2) 0.08(5) 0.005(19) -0.04(4)
C21 0.051(19) 0.11(3) 0.057(18) 0.03(2) 0.029(15) -0.02(2)
C20 0.028(18) 0.33(12) 0.07(3) 0.07(5) 0.027(18) -0.05(3)
C19 0.044(16) 0.10(3) 0.048(16) 0.050(19) 0.020(13) 0.001(17)
C18 0.08(3) 0.10(3) 0.09(3) 0.06(2) 0.06(2) 0.08(3)
C17 0.035(17) 0.027(14) 0.18(5) 0.02(2) 0.03(2) 0.001(12)
C16 0.024(12) 0.14(4) 0.046(16) 0.02(2) 0.019(11) 0.022(18)
C15 0.067(19) 0.038(14) 0.07(2) 0.041(16) 0.040(16) 0.029(14)
C14 0.06(2) 0.13(4) 0.052(18) 0.03(2) 0.027(16) 0.03(2)
C13 0.06(2) 0.28(8) 0.37(9) 0.30(8) 0.09(4) 0.04(3)
C12 0.10(3) 0.040(15) 0.026(12) 0.005(11) 0.022(14) 0.038(16)
C11 0.08(2) 0.05(2) 0.054(19) 0.025(17) 0.003(17) -0.016(18)
C10 0.09(3) 0.07(3) 0.054(19) 0.002(18) 0.035(19) 0.01(2)
C9 0.07(2) 0.09(3) 0.07(2) 0.01(2) 0.058(19) -0.02(2)
C8 0.032(15) 0.09(3) 0.11(3) 0.07(3) 0.015(19) -0.009(17)
C7 0.057(19) 0.13(4) 0.08(2) 0.07(3) 0.045(18) 0.03(2)
C6 0.042(18) 0.14(4) 0.17(5) 0.12(4) 0.05(2) 0.03(2)
C5 0.18(6) 0.13(4) 0.10(3) 0.10(4) -0.10(4) -0.11(4)
C4 0.09(4) 0.05(3) 0.18(7) -0.01(3) 0.05(4) -0.04(3)
C3 0.04(2) 0.07(3) 0.12(5) 0.01(3) 0.03(2) -0.005(19)
C2 0.38(14) 0.03(4) 0.15(6) -0.06(4) -0.14(8) 0.00(6)
C1 0.031(12) 0.020(11) 0.050(15) 0.005(11) -0.008(11) -0.019(9)

loop_
_atom_type_symbol
_atom_type_description
_atom_type_scat_dispersion_real
_atom_type_scat_dispersion_imag
_atom_type_scat_source
C C 0.0033 0.0016 'International Tables Vol C Tables 4.2.6.8 and 6.1.1.4'
H H 0.0000 0.0000 'International Tables Vol C Tables 4.2.6.8 and 6.1.1.4'
N N 0.0061 0.0033 'International Tables Vol C Tables 4.2.6.8 and 6.1.1.4'
O O 0.0106 0.0060 'International Tables Vol C Tables 4.2.6.8 and 6.1.1.4'
S S 0.1246 0.1234 'International Tables Vol C Tables 4.2.6.8 and 6.1.1.4'
I I -0.4742 1.8119 'International Tables Vol C Tables 4.2.6.8 and 6.1.1.4'

loop_
_geom_angle_atom_site_label_1
_geom_angle_atom_site_label_2
_geom_angle_atom_site_label_3
_geom_angle
O1 S1 O2 124(3)
O1 S1 N1 101(3)
O2 S1 N1 109.5(19)
O1 S1 C25 112(3)
O2 S1 C25 102(2)
N1 S1 C25 108.5(19)
C16 O4 C21 129(4)
C21 N1 C26 116(3)
C21 N1 S1 117(3)
C26 N1 S1 118(2)
C9 O5 C14 113(3)
C18 C31 C26 140(4)
C18 C31 C11 103(4)
C26 C31 C11 112(3)
C9 C30 C19 121(3)
C13 C29 C20 105(7)
C23 C28 C22 120(4)
C23 C28 C16 136(5)
C22 C28 C16 104(5)
N1 C26 C31 96(3)
C5 C25 C6 123(4)
C5 C25 S1 130(4)
C6 C25 S1 107(4)
C12 C24 C15 130(3)
C12 C24 C19 121(3)
C15 C24 C19 105(4)
C28 C23 C13 123(7)
C28 C23 I1 116(4)
C13 C23 I1 120(6)
C20 C22 C28 86(7)
C12 C21 O4 123(3)
C12 C21 N1 122(3)
O4 C21 N1 115(3)
C29 C20 C22 142(5)
C30 C19 C24 124(3)
C31 C18 C17 138(4)
C8 C17 C18 106(5)
O3 C16 O4 124(3)
O3 C16 C28 108(4)
O4 C16 C28 122(5)
C24 C15 C7 126(3)
C29 C13 C23 128(9)
C21 C12 C24 134(3)
C10 C11 C31 121(4)
C11 C10 C8 119(4)
C30 C9 O5 132(4)
C30 C9 C7 119(3)
O5 C9 C7 107(3)
C17 C8 C10 128(4)
C15 C7 C9 118(3)
C25 C6 C1 111(3)
C2 C5 C25 111(5)
C1 C3 C2 128(8)
C1 C3 C4 99(5)
C2 C3 C4 127(10)
C5 C2 C3 134(10)
C3 C1 C6 102(3)

loop_
_geom_bond_atom_site_label_1
_geom_bond_atom_site_label_2
_geom_bond_distance
I1 C23 2.21(5)
S1 O1 1.46(4)
S1 O2 1.40(3)
S1 N1 1.66(3)
S1 C25 1.81(5)
O4 C16 1.31(5)
O4 C21 1.36(4)
N1 C21 1.45(5)
N1 C26 1.47(5)
O5 C9 1.39(4)
O5 C14 1.57(4)
C31 C18 1.22(5)
C31 C26 1.50(4)
C31 C11 1.73(6)
C30 C9 1.29(5)
C30 C19 1.42(5)
C29 C13 1.04(10)
C29 C20 1.26(7)
C28 C23 1.16(8)
C28 C22 1.70(12)
C28 C16 1.53(7)
O3 C16 1.25(6)
C25 C5 1.20(10)
C25 C6 1.51(6)
C24 C12 1.31(6)
C24 C15 1.41(5)
C24 C19 1.56(5)
C23 C13 1.36(4)
C22 C20 1.39(7)
C21 C12 1.30(6)
C18 C17 1.55(6)
C17 C8 1.32(8)
C15 C7 1.45(5)
C11 C10 1.28(7)
C10 C8 1.47(7)
C9 C7 1.49(6)
C6 C1 1.67(5)
C5 C2 1.46(19)
C4 C3 1.68(7)
C3 C1 1.36(7)
C3 C2 0.91(14)
